data_4322451
loop_
_publ_author_name
'Kun Wang'
'Jonathan M. McConnachie'
'Edward I. Stiefel'

_publ_section_title
;
 Syntheses of Metal Dithiolene Complexes from Thiometalates by Induced
 Internal Redox Reactions
;
_journal_name_full 'Inorganic Chemistry'
_journal_page_first 4334
_journal_page_last 4341
_journal_paper_doi 10.1021/ic990204k
_journal_volume 38
_journal_year 1999
_chemical_formula_sum 'C28 H40 F18 Mo N2 S6'
_chemical_formula_weight 1034.92
_chemical_name_systematic
;
 ?
;
_space_group_IT_number 15
_symmetry_cell_setting monoclinic
_symmetry_space_group_name_Hall '-C 2yc'
_symmetry_space_group_name_H-M 'C 1 2/c 1'
_atom_sites_solution_hydrogens geom
_atom_sites_solution_primary direct
_atom_sites_solution_secondary difmap
_audit_creation_method SHELXL
_cell_angle_alpha 90.00
_cell_angle_beta 110.29(3)
_cell_angle_gamma 90.00
_cell_formula_units_Z 4
_cell_length_a 18.905(4)
_cell_length_b 13.732(3)
_cell_length_c 17.101(3)
_cell_measurement_temperature 293(2)
_cell_volume 4164.0(17)
_computing_structure_refinement 'SHELXL-93 (Sheldrick, 1993)'
_computing_structure_solution 'SHELXS-86 (Sheldrick, 1990)'
_diffrn_ambient_temperature 293(2)
_diffrn_radiation_monochromator graphite
_diffrn_radiation_source 'fine-focus sealed tube'
_diffrn_radiation_type MoK\a
_diffrn_radiation_wavelength 0.71073
_diffrn_reflns_av_R_equivalents 0.0449
_diffrn_reflns_av_sigmaI/netI 0.0535
_diffrn_reflns_limit_h_max 22
_diffrn_reflns_limit_h_min -22
_diffrn_reflns_limit_k_max 16
_diffrn_reflns_limit_k_min 0
_diffrn_reflns_limit_l_max 20
_diffrn_reflns_limit_l_min -20
_diffrn_reflns_number 7312
_diffrn_reflns_theta_max 24.99
_diffrn_reflns_theta_min 2.03
_exptl_absorpt_coefficient_mu 0.721
_exptl_crystal_density_diffrn 1.651
_exptl_crystal_F_000 2088
_refine_diff_density_max 0.705
_refine_diff_density_min -0.646
_refine_diff_density_rms 0.080
_refine_ls_extinction_method none
_refine_ls_goodness_of_fit_all 1.092
_refine_ls_goodness_of_fit_obs 1.125
_refine_ls_matrix_type full
_refine_ls_number_parameters 342
_refine_ls_number_reflns 3665
_refine_ls_number_restraints 0
_refine_ls_restrained_S_all 1.093
_refine_ls_restrained_S_obs 1.125
_refine_ls_R_factor_all 0.0688
_refine_ls_R_factor_obs 0.0454
_refine_ls_shift/esd_max 0.017
_refine_ls_shift/esd_mean 0.001
_refine_ls_structure_factor_coef Fsqd
_refine_ls_weighting_details 'w=1/[\s^2^(Fo^2^)+(0.0663P)^2^+0.5127P] where P=(Fo^2^+2Fc^2^)/3'
_refine_ls_weighting_scheme calc
_refine_ls_wR_factor_all 0.1256
_refine_ls_wR_factor_obs 0.1098
_reflns_number_observed 2733
_reflns_number_total 3666
_reflns_observed_criterion >2sigma(I)
_cod_data_source_file ic990204k_1.cif
_cod_data_source_block test
_cod_depositor_comments
;
The following automatic conversions were performed:

'_refine_ls_weighting_scheme' value 'calc
w=1/[\s^2^(Fo^2^)+(0.0663P)^2^+0.5127P] where P=(Fo^2^+2Fc^2^)/3' was
changed to 'calc'. New tag '_refine_ls_weighting_details' was
created. The value of the new tag was set to
'w=1/[\s^2^(Fo^2^)+(0.0663P)^2^+0.5127P] where P=(Fo^2^+2Fc^2^)/3'.

Automatic conversion script
Id: cif_fix_values 3143 2015-03-26 13:38:13Z robertas 
;
_cod_original_cell_volume 4164.0(14)
_cod_database_code 4322451

loop_
_symmetry_equiv_pos_as_xyz
'x, y, z'
'-x, y, -z+1/2'
'x+1/2, y+1/2, z'
'-x+1/2, y+1/2, -z+1/2'
'-x, -y, -z'
'x, -y, z-1/2'
'-x+1/2, -y+1/2, -z'
'x+1/2, -y+1/2, z-1/2'

loop_
_atom_site_aniso_label
_atom_site_aniso_U_11
_atom_site_aniso_U_22
_atom_site_aniso_U_33
_atom_site_aniso_U_23
_atom_site_aniso_U_13
_atom_site_aniso_U_12
Mo1 0.0442(3) 0.0423(3) 0.0415(3) 0.000 0.0166(2) 0.000
S1 0.0421(6) 0.0505(6) 0.0751(8) -0.0004(6) 0.0155(5) -0.0014(5)
S2 0.0602(7) 0.0617(7) 0.0561(7) 0.0015(5) 0.0215(5) -0.0170(5)
S3 0.0561(6) 0.0810(8) 0.0448(6) -0.0095(6) 0.0159(5) -0.0007(6)
C1 0.056(2) 0.047(2) 0.049(2) 0.000(2) 0.027(2) -0.003(2)
C2 0.078(3) 0.045(2) 0.059(3) -0.002(2) 0.037(2) -0.005(2)
C3 0.079(3) 0.057(3) 0.049(2) -0.008(2) 0.032(2) -0.009(2)
C10 0.069(3) 0.049(3) 0.086(4) -0.009(3) 0.033(3) -0.011(2)
C20 0.096(4) 0.070(4) 0.076(3) 0.001(3) 0.043(3) -0.022(3)
C30 0.100(5) 0.137(7) 0.061(4) -0.029(5) 0.032(4) -0.005(5)
F11 0.209(19) 0.112(12) 0.255(27) -0.111(15) 0.170(19) -0.084(11)
F12 0.100(9) 0.104(9) 0.190(19) 0.019(10) -0.033(9) -0.050(7)
F13 0.171(17) 0.137(16) 0.083(6) 0.019(8) 0.048(9) -0.092(12)
F21 0.173(4) 0.132(3) 0.119(3) -0.023(3) 0.111(3) -0.047(3)
F22 0.103(3) 0.180(4) 0.117(3) 0.015(3) 0.057(3) -0.055(3)
F23 0.182(4) 0.067(2) 0.270(6) 0.049(3) 0.142(4) -0.003(3)
F31 0.105(11) 0.280(28) 0.109(11) -0.119(13) 0.037(9) -0.053(13)
F32 0.165(11) 0.187(13) 0.055(4) 0.010(5) 0.044(5) 0.010(9)
F33 0.247(26) 0.125(10) 0.094(8) -0.059(8) 0.060(9) 0.020(11)
F11A 0.183(19) 0.147(18) 0.044(5) -0.043(7) 0.028(8) -0.102(13)
F12A 0.102(10) 0.081(8) 0.225(22) -0.040(10) 0.112(13) -0.039(6)
F13A 0.098(8) 0.047(5) 0.198(17) 0.023(6) 0.010(8) -0.012(4)
F31A 0.168(25) 0.139(13) 0.049(7) -0.020(7) -0.021(10) 0.061(15)
F32A 0.108(8) 0.275(40) 0.066(7) -0.033(13) 0.054(6) 0.003(16)
F33A 0.170(13) 0.096(8) 0.115(10) -0.054(7) 0.046(8) -0.040(8)
N10 0.062(2) 0.058(2) 0.069(2) 0.014(2) 0.022(2) -0.001(2)
C11 0.086(6) 0.077(6) 0.091(6) 0.017(5) 0.040(5) -0.017(5)
C13 0.091(6) 0.091(7) 0.069(5) 0.015(5) 0.037(5) -0.005(5)
C15 0.097(7) 0.079(6) 0.094(7) 0.018(5) 0.017(6) 0.025(5)
C17 0.068(5) 0.066(5) 0.101(7) -0.002(5) 0.023(5) -0.006(4)
C11A 0.073(9) 0.085(11) 0.079(10) 0.003(8) 0.015(7) 0.002(8)
C13A 0.062(9) 0.061(9) 0.116(13) 0.004(9) 0.014(8) -0.015(7)
C15A 0.070(9) 0.080(10) 0.108(12) -0.021(9) 0.047(8) -0.029(8)
C17A 0.079(11) 0.152(18) 0.098(13) 0.046(13) 0.033(10) -0.010(12)
C12 0.062(4) 0.132(6) 0.127(6) -0.005(5) 0.023(4) -0.006(4)
C14 0.125(6) 0.156(8) 0.105(6) -0.032(6) 0.046(5) 0.018(5)
C16 0.069(4) 0.156(8) 0.155(7) -0.059(6) 0.006(4) 0.020(5)
C18 0.107(6) 0.314(14) 0.087(5) -0.067(8) 0.032(4) -0.030(8)

loop_
_atom_site_label
_atom_site_type_symbol
_atom_site_fract_x
_atom_site_fract_y
_atom_site_fract_z
_atom_site_U_iso_or_equiv
_atom_site_thermal_displace_type
_atom_site_occupancy
_atom_site_calc_flag
_atom_site_refinement_flags
_atom_site_disorder_group
Mo1 Mo 0.5000 0.65722(4) 0.7500 0.0422(2) Uani 1 d S .
S1 S 0.41418(6) 0.52498(8) 0.71496(8) 0.0572(3) Uani 1 d . .
S2 S 0.59850(7) 0.73972(9) 0.72098(7) 0.0590(3) Uani 1 d . .
S3 S 0.56672(6) 0.70649(10) 0.88972(7) 0.0611(3) Uani 1 d . .
C1 C 0.4623(2) 0.4147(3) 0.7343(2) 0.0484(9) Uani 1 d . .
C2 C 0.5659(3) 0.7819(3) 0.6186(3) 0.0568(11) Uani 1 d . .
C3 C 0.5058(3) 0.7665(3) 0.9293(3) 0.0588(12) Uani 1 d . .
C10 C 0.4114(3) 0.3277(3) 0.7115(4) 0.0661(13) Uani 1 d . .
C20 C 0.6232(4) 0.8331(4) 0.5919(4) 0.077(2) Uani 1 d . .
C30 C 0.5417(5) 0.7967(7) 1.0197(4) 0.098(2) Uani 1 d . .
F11 F 0.4322(15) 0.2640(13) 0.6667(19) 0.168(11) Uani 0.50(2) d P 1
F12 F 0.3420(8) 0.3514(10) 0.6576(17) 0.153(9) Uani 0.50(2) d P 1
F13 F 0.3979(13) 0.2865(15) 0.7654(6) 0.130(8) Uani 0.50(2) d P 1
F21 F 0.6360(3) 0.7921(3) 0.5281(3) 0.126(2) Uani 1 d . 1
F22 F 0.6908(2) 0.8329(4) 0.6489(3) 0.128(2) Uani 1 d . 1
F23 F 0.6094(3) 0.9231(3) 0.5737(4) 0.156(2) Uani 1 d . 1
F31 F 0.6117(10) 0.7905(21) 1.0494(12) 0.165(11) Uani 0.56(2) d P 1
F32 F 0.5222(10) 0.7179(14) 1.0650(5) 0.134(5) Uani 0.56(2) d P 1
F33 F 0.5165(13) 0.8667(13) 1.0431(8) 0.155(10) Uani 0.56(2) d P 1
F11A F 0.3864(13) 0.3087(15) 0.6381(6) 0.128(9) Uani 0.50(2) d P 2
F12A F 0.3535(9) 0.3366(10) 0.7366(16) 0.121(8) Uani 0.50(2) d P 2
F13A F 0.4447(8) 0.2459(7) 0.7538(13) 0.125(8) Uani 0.50(2) d P 2
F31A F 0.6049(15) 0.7563(19) 1.0574(12) 0.134(12) Uani 0.44(2) d P 2
F32A F 0.4984(8) 0.8056(28) 1.0623(9) 0.143(13) Uani 0.44(2) d P 2
F33A F 0.5654(11) 0.8978(10) 1.0170(11) 0.128(6) Uani 0.44(2) d P 2
N10 N 0.2607(2) 0.0042(3) 0.6129(3) 0.0632(10) Uani 1 d . .
C11 C 0.3322(5) 0.0532(7) 0.6103(6) 0.083(3) Uani 0.627(6) d P 3
H111 H 0.3352(5) 0.1185(7) 0.6328(6) 0.099 Uiso 0.627(6) calc PR 3
H112 H 0.3294(5) 0.0587(7) 0.5527(6) 0.099 Uiso 0.627(6) calc PR 3
C13 C 0.2628(5) -0.0153(7) 0.6979(5) 0.081(3) Uani 0.627(6) d P 3
H131 H 0.3026(5) -0.0617(7) 0.7240(5) 0.097 Uiso 0.627(6) calc PR 3
H132 H 0.2153(5) -0.0447(7) 0.6954(5) 0.097 Uiso 0.627(6) calc PR 3
C15 C 0.1966(6) 0.0651(7) 0.5611(7) 0.094(3) Uani 0.627(6) d P 3
H151 H 0.1977(6) 0.0696(7) 0.5049(7) 0.113 Uiso 0.627(6) calc PR 3
H152 H 0.2017(6) 0.1303(7) 0.5841(7) 0.113 Uiso 0.627(6) calc PR 3
C17 C 0.2557(5) -0.0983(6) 0.5692(6) 0.080(3) Uani 0.627(6) d P 3
H171 H 0.2989(5) -0.1376(6) 0.6003(6) 0.096 Uiso 0.627(6) calc PR 3
H172 H 0.2105(5) -0.1319(6) 0.5689(6) 0.096 Uiso 0.627(6) calc PR 3
C11A C 0.3255(8) -0.0578(12) 0.6557(10) 0.082(5) Uani 0.373(6) d P 4
H11A H 0.3209(8) -0.1191(12) 0.6262(10) 0.098 Uiso 0.373(6) calc PR 4
H11B H 0.3266(8) -0.0716(12) 0.7117(10) 0.098 Uiso 0.373(6) calc PR 4
C13A C 0.2658(8) 0.1053(11) 0.6680(11) 0.084(5) Uani 0.373(6) d P 4
H13A H 0.3075(8) 0.1450(11) 0.6659(11) 0.101 Uiso 0.373(6) calc PR 4
H13B H 0.2197(8) 0.1425(11) 0.6443(11) 0.101 Uiso 0.373(6) calc PR 4
C15A C 0.1893(8) -0.0473(11) 0.6167(11) 0.082(5) Uani 0.373(6) d P 4
H15A H 0.1902(8) -0.0501(11) 0.6737(11) 0.098 Uiso 0.373(6) calc PR 4
H15B H 0.1861(8) -0.1131(11) 0.5951(11) 0.098 Uiso 0.373(6) calc PR 4
C17A C 0.2527(10) 0.0407(16) 0.5287(11) 0.109(7) Uani 0.373(6) d P 4
H17A H 0.2947(10) 0.0813(16) 0.5289(11) 0.131 Uiso 0.373(6) calc PR 4
H17B H 0.2055(10) 0.0751(16) 0.5025(11) 0.131 Uiso 0.373(6) calc PR 4
C12 C 0.4041(3) -0.0030(5) 0.6600(5) 0.110(2) Uani 1 d . .
H121 H 0.4474(3) 0.0307(5) 0.6564(5) 0.165 Uiso 1 calc R 3
H122 H 0.4021(3) -0.0673(5) 0.6372(5) 0.165 Uiso 1 calc R 3
H123 H 0.4078(3) -0.0075(5) 0.7173(5) 0.165 Uiso 1 calc R 3
C14 C 0.2766(5) 0.0809(6) 0.7538(5) 0.127(3) Uani 1 d . .
H141 H 0.2775(5) 0.0644(6) 0.8087(5) 0.191 Uiso 1 calc R 3
H142 H 0.2367(5) 0.1266(6) 0.7289(5) 0.191 Uiso 1 calc R 3
H143 H 0.3240(5) 0.1095(6) 0.7575(5) 0.191 Uiso 1 calc R 3
C16 C 0.1163(4) 0.0195(6) 0.5577(5) 0.135(3) Uani 1 d . .
H161 H 0.0760(4) 0.0602(6) 0.5239(5) 0.203 Uiso 1 calc R 3
H162 H 0.1147(4) 0.0160(6) 0.6131(5) 0.203 Uiso 1 calc R 3
H163 H 0.1107(4) -0.0447(6) 0.5341(5) 0.203 Uiso 1 calc R 3
C18 C 0.2539(5) -0.0857(9) 0.4791(5) 0.170(5) Uani 1 d . .
H181 H 0.2509(5) -0.1485(9) 0.4534(5) 0.255 Uiso 1 calc R 3
H182 H 0.2990(5) -0.0532(9) 0.4795(5) 0.255 Uiso 1 calc R 3
H183 H 0.2107(5) -0.0476(9) 0.4481(5) 0.255 Uiso 1 calc R 3

loop_
_atom_type_symbol
_atom_type_description
_atom_type_scat_dispersion_real
_atom_type_scat_dispersion_imag
_atom_type_scat_source
C C 0.0033 0.0016 'International Tables Vol C Tables 4.2.6.8 and 6.1.1.4'
H H 0.0000 0.0000 'International Tables Vol C Tables 4.2.6.8 and 6.1.1.4'
N N 0.0061 0.0033 'International Tables Vol C Tables 4.2.6.8 and 6.1.1.4'
F F 0.0171 0.0103 'International Tables Vol C Tables 4.2.6.8 and 6.1.1.4'
S S 0.1246 0.1234 'International Tables Vol C Tables 4.2.6.8 and 6.1.1.4'
Mo Mo -1.6832 0.6857 'International Tables Vol C Tables 4.2.6.8 and 6.1.1.4'

loop_
_geom_angle_atom_site_label_1
_geom_angle_atom_site_label_2
_geom_angle_atom_site_label_3
_geom_angle
_geom_angle_site_symmetry_1
_geom_angle_site_symmetry_3
_geom_angle_publ_flag
S1 Mo1 S1 79.95(6) . 2_656 ?
S1 Mo1 S2 146.16(4) . . ?
S1 Mo1 S2 84.30(4) 2_656 . ?
S1 Mo1 S2 84.30(4) . 2_656 ?
S1 Mo1 S2 146.16(4) 2_656 2_656 ?
S2 Mo1 S2 123.01(7) . 2_656 ?
S1 Mo1 S3 83.45(5) . 2_656 ?
S1 Mo1 S3 123.34(5) 2_656 2_656 ?
S2 Mo1 S3 80.54(5) . 2_656 ?
S2 Mo1 S3 83.87(5) 2_656 2_656 ?
S1 Mo1 S3 123.34(5) . . ?
S1 Mo1 S3 83.45(5) 2_656 . ?
S2 Mo1 S3 83.87(5) . . ?
S2 Mo1 S3 80.54(5) 2_656 . ?
S3 Mo1 S3 146.98(7) 2_656 . ?
C1 S1 Mo1 110.64(14) . . ?
C2 S2 Mo1 109.8(2) . . ?
C3 S3 Mo1 109.5(2) . . ?
C1 C1 C10 127.1(3) 2_656 . ?
C1 C1 S1 119.38(13) 2_656 . ?
C10 C1 S1 113.5(3) . . ?
C3 C2 C20 125.3(5) 2_656 . ?
C3 C2 S2 119.7(3) 2_656 . ?
C20 C2 S2 115.0(4) . . ?
C2 C3 C30 125.7(5) 2_656 . ?
C2 C3 S3 120.4(3) 2_656 . ?
C30 C3 S3 113.9(4) . . ?
F13 C10 F11 109.1(11) . . ?
F11A C10 F12A 106.9(10) . . ?
F13 C10 F12 103.0(10) . . ?
F11 C10 F12 100.2(12) . . ?
F11A C10 F13A 108.4(11) . . ?
F12A C10 F13A 100.8(10) . . ?
F13 C10 C1 118.1(7) . . ?
F11A C10 C1 115.3(7) . . ?
F11 C10 C1 112.8(8) . . ?
F12A C10 C1 112.0(6) . . ?
F12 C10 C1 111.6(6) . . ?
F13A C10 C1 112.4(6) . . ?
F23 C20 F22 104.3(5) . . ?
F23 C20 F21 106.9(5) . . ?
F22 C20 F21 101.6(5) . . ?
F23 C20 C2 115.0(5) . . ?
F22 C20 C2 113.4(5) . . ?
F21 C20 C2 114.4(5) . . ?
F33 C30 F31 114.0(15) . . ?
F31A C30 F32A 115.4(16) . . ?
F33 C30 F32 102.5(10) . . ?
F31 C30 F32 99.3(14) . . ?
F31A C30 F33A 100.6(15) . . ?
F32A C30 F33A 101.0(16) . . ?
F33 C30 C3 118.0(9) . . ?
F31 C30 C3 115.7(10) . . ?
F31A C30 C3 114.0(12) . . ?
F32A C30 C3 117.4(9) . . ?
F32 C30 C3 103.6(7) . . ?
F33A C30 C3 105.1(9) . . ?
C11A N10 C17A 118.0(11) . . ?
C13 N10 C15 115.4(7) . . ?
C13 N10 C11 113.0(6) . . ?
C15 N10 C11 106.5(6) . . ?
C11A N10 C15A 107.7(9) . . ?
C17A N10 C15A 113.5(10) . . ?
C13 N10 C17 106.4(6) . . ?
C15 N10 C17 108.4(6) . . ?
C11 N10 C17 106.7(6) . . ?
C11A N10 C13A 109.2(9) . . ?
C17A N10 C13A 103.6(11) . . ?
C15A N10 C13A 103.7(9) . . ?
N10 C11 C12 112.7(6) . . ?
N10 C13 C14 112.6(7) . . ?
N10 C15 C16 111.4(7) . . ?
C18 C17 N10 110.5(7) . . ?
N10 C11A C12 110.1(10) . . ?
C14 C13A N10 110.0(10) . . ?
N10 C15A C16 105.9(10) . . ?
N10 C17A C18 96.3(11) . . ?

loop_
_geom_bond_atom_site_label_1
_geom_bond_atom_site_label_2
_geom_bond_distance
_geom_bond_site_symmetry_2
_geom_bond_publ_flag
Mo1 S1 2.3695(12) . ?
Mo1 S1 2.3696(12) 2_656 ?
Mo1 S2 2.3745(12) . ?
Mo1 S2 2.3746(12) 2_656 ?
Mo1 S3 2.3805(13) 2_656 ?
Mo1 S3 2.3806(13) . ?
S1 C1 1.738(4) . ?
S2 C2 1.741(5) . ?
S3 C3 1.734(5) . ?
C1 C1 1.339(8) 2_656 ?
C1 C10 1.498(6) . ?
C2 C3 1.334(7) 2_656 ?
C2 C20 1.490(7) . ?
C3 C2 1.334(7) 2_656 ?
C3 C30 1.515(7) . ?
C10 F13 1.182(9) . ?
C10 F11A 1.208(11) . ?
C10 F11 1.311(13) . ?
C10 F12A 1.312(10) . ?
C10 F12 1.356(12) . ?
C10 F13A 1.365(10) . ?
C20 F23 1.278(7) . ?
C20 F22 1.312(7) . ?
C20 F21 1.324(6) . ?
C30 F33 1.203(13) . ?
C30 F31 1.25(2) . ?
C30 F31A 1.27(2) . ?
C30 F32A 1.275(14) . ?
C30 F32 1.450(14) . ?
C30 F33A 1.46(2) . ?
N10 C11A 1.462(15) . ?
N10 C13 1.466(9) . ?
N10 C17A 1.48(2) . ?
N10 C15 1.486(9) . ?
N10 C11 1.524(9) . ?
N10 C15A 1.545(13) . ?
N10 C17 1.581(9) . ?
N10 C13A 1.66(2) . ?
C11 C12 1.538(10) . ?
C13 C14 1.599(12) . ?
C15 C16 1.624(13) . ?
C17 C18 1.539(12) . ?
C11A C12 1.64(2) . ?
C13A C14 1.45(2) . ?
C15A C16 1.67(2) . ?
C17A C18 1.94(2) . ?

loop_
_geom_torsion_atom_site_label_1
_geom_torsion_atom_site_label_2
_geom_torsion_atom_site_label_3
_geom_torsion_atom_site_label_4
_geom_torsion
_geom_torsion_site_symmetry_1
_geom_torsion_site_symmetry_2
_geom_torsion_site_symmetry_3
_geom_torsion_site_symmetry_4
_geom_torsion_publ_flag
S1 Mo1 S1 C1 -0.15(14) 2_656 . . . ?
S2 Mo1 S1 C1 63.4(2) . . . . ?
S2 Mo1 S1 C1 -150.1(2) 2_656 . . . ?
S3 Mo1 S1 C1 125.5(2) 2_656 . . . ?
S3 Mo1 S1 C1 -75.4(2) . . . . ?
S1 Mo1 S2 C2 61.1(2) . . . . ?
S1 Mo1 S2 C2 123.4(2) 2_656 . . . ?
S2 Mo1 S2 C2 -78.1(2) 2_656 . . . ?
S3 Mo1 S2 C2 -1.8(2) 2_656 . . . ?
S3 Mo1 S2 C2 -152.6(2) . . . . ?
S1 Mo1 S3 C3 -74.5(2) . . . . ?
S1 Mo1 S3 C3 -147.9(2) 2_656 . . . ?
S2 Mo1 S3 C3 127.2(2) . . . . ?
S2 Mo1 S3 C3 2.2(2) 2_656 . . . ?
S3 Mo1 S3 C3 65.1(2) 2_656 . . . ?
Mo1 S1 C1 C1 0.6(5) . . . 2_656 ?
Mo1 S1 C1 C10 -178.6(3) . . . . ?
Mo1 S2 C2 C3 1.0(4) . . . 2_656 ?
Mo1 S2 C2 C20 -178.6(3) . . . . ?
Mo1 S3 C3 C2 -2.5(4) . . . 2_656 ?
Mo1 S3 C3 C30 177.1(5) . . . . ?
C1 C1 C10 F13 81.2(18) 2_656 . . . ?
S1 C1 C10 F13 -99.8(18) . . . . ?
C1 C1 C10 F11A -100.9(17) 2_656 . . . ?
S1 C1 C10 F11A 78.1(16) . . . . ?
C1 C1 C10 F11 -47.7(19) 2_656 . . . ?
S1 C1 C10 F11 131.4(17) . . . . ?
C1 C1 C10 F12A 136.6(15) 2_656 . . . ?
S1 C1 C10 F12A -44.3(15) . . . . ?
C1 C1 C10 F12 -159.6(17) 2_656 . . . ?
S1 C1 C10 F12 19.4(17) . . . . ?
C1 C1 C10 F13A 24.0(15) 2_656 . . . ?
S1 C1 C10 F13A -157.0(13) . . . . ?
C3 C2 C20 F23 64.5(7) 2_656 . . . ?
S2 C2 C20 F23 -115.9(6) . . . . ?
C3 C2 C20 F22 -175.6(5) 2_656 . . . ?
S2 C2 C20 F22 4.0(7) . . . . ?
C3 C2 C20 F21 -59.8(8) 2_656 . . . ?
S2 C2 C20 F21 119.8(5) . . . . ?
C2 C3 C30 F33 -28.3(20) 2_656 . . . ?
S3 C3 C30 F33 152.2(17) . . . . ?
C2 C3 C30 F31 -168.4(17) 2_656 . . . ?
S3 C3 C30 F31 12.1(19) . . . . ?
C2 C3 C30 F31A 165.5(17) 2_656 . . . ?
S3 C3 C30 F31A -14.0(19) . . . . ?
C2 C3 C30 F32A 26.0(24) 2_656 . . . ?
S3 C3 C30 F32A -153.5(22) . . . . ?
C2 C3 C30 F32 84.0(12) 2_656 . . . ?
S3 C3 C30 F32 -95.5(11) . . . . ?
C2 C3 C30 F33A -85.3(11) 2_656 . . . ?
S3 C3 C30 F33A 95.2(11) . . . . ?
C11A N10 C11 C12 -4.5(9) . . . . ?
C13 N10 C11 C12 53.5(9) . . . . ?
C17A N10 C11 C12 -137.5(13) . . . . ?
C15 N10 C11 C12 -178.8(8) . . . . ?
C15A N10 C11 C12 0.3(358) . . . . ?
C17 N10 C11 C12 -63.1(8) . . . . ?
C13A N10 C11 C12 111.4(9) . . . . ?
C11A N10 C13 C14 115.5(9) . . . . ?
C17A N10 C13 C14 -33.2(51) . . . . ?
C15 N10 C13 C14 -65.7(9) . . . . ?
C11 N10 C13 C14 57.1(9) . . . . ?
C15A N10 C13 C14 -124.0(10) . . . . ?
C17 N10 C13 C14 173.9(7) . . . . ?
C13A N10 C13 C14 -6.2(8) . . . . ?
C11A N10 C15 C16 114.7(74) . . . . ?
C13 N10 C15 C16 -54.5(10) . . . . ?
C17A N10 C15 C16 132.1(14) . . . . ?
C11 N10 C15 C16 179.2(7) . . . . ?
C15A N10 C15 C16 -0.7(9) . . . . ?
C17 N10 C15 C16 64.7(9) . . . . ?
C13A N10 C15 C16 -109.8(10) . . . . ?
C11A N10 C17 C18 -119.2(10) . . . . ?
C13 N10 C17 C18 -179.5(7) . . . . ?
C17A N10 C17 C18 5.1(9) . . . . ?
C15 N10 C17 C18 55.7(9) . . . . ?
C11 N10 C17 C18 -58.6(8) . . . . ?
C15A N10 C17 C18 122.6(9) . . . . ?
C13A N10 C17 C18 179.0(1000) . . . . ?
C13 N10 C11A C12 -119.9(11) . . . . ?
C17A N10 C11A C12 54.1(15) . . . . ?
C15 N10 C11A C12 70.4(77) . . . . ?
C11 N10 C11A C12 4.2(8) . . . . ?
C15A N10 C11A C12 -175.7(10) . . . . ?
C17 N10 C11A C12 122.2(12) . . . . ?
C13A N10 C11A C12 -63.7(13) . . . . ?
C11A N10 C13A C14 -51.4(13) . . . . ?
C13 N10 C13A C14 6.7(8) . . . . ?
C17A N10 C13A C14 -178.0(11) . . . . ?
C15 N10 C13A C14 133.1(11) . . . . ?
C11 N10 C13A C14 -115.6(10) . . . . ?
C15A N10 C13A C14 63.2(12) . . . . ?
C17 N10 C13A C14 8.2(68) . . . . ?
C11A N10 C15A C16 -173.6(10) . . . . ?
C13 N10 C15A C16 128.0(11) . . . . ?
C17A N10 C15A C16 -40.9(15) . . . . ?
C15 N10 C15A C16 0.7(8) . . . . ?
C11 N10 C15A C16 -178.4(1000) . . . . ?
C17 N10 C15A C16 -114.6(10) . . . . ?
C13A N10 C15A C16 70.8(11) . . . . ?
C11A N10 C17A C18 56.1(12) . . . . ?
C13 N10 C17A C18 -157.6(44) . . . . ?
C15 N10 C17A C18 -121.8(11) . . . . ?
C11 N10 C17A C18 107.7(10) . . . . ?
C15A N10 C17A C18 -71.3(11) . . . . ?
C17 N10 C17A C18 -3.8(7) . . . . ?
C13A N10 C17A C18 176.9(8) . . . . ?
N10 C11 C12 C11A 4.2(8) . . . . ?
N10 C11A C12 C11 -4.3(9) . . . . ?
N10 C13A C14 C13 -6.1(7) . . . . ?
N10 C13 C14 C13A 7.0(9) . . . . ?
N10 C15 C16 C15A 0.7(8) . . . . ?
N10 C15A C16 C15 -0.7(8) . . . . ?
N10 C17 C18 C17A -4.1(8) . . . . ?
N10 C17A C18 C17 4.2(8) . . . . ?
